data_7122260
loop_
_publ_author_name
'Coles, N. T.'
'Mahon, M. F.'
'Webster, R. L.'

_publ_section_title
;
 1,1-Diphosphines and divinylphosphines via base catalyzed
 hydrophosphination.
;
_journal_issue 74
_journal_name_full 'Chemical communications (Cambridge, England)'
_journal_page_first 10443
_journal_page_last 10446
_journal_paper_doi 10.1039/c8cc05890c
_journal_volume 54
_journal_year 2018
_chemical_formula_moiety 'C39 H33 N P2, C2 H3 N'
_chemical_formula_sum 'C41 H36 N2 P2'
_chemical_formula_weight 618.66
_space_group_crystal_system monoclinic
_space_group_IT_number 14
_space_group_name_Hall '-P 2yn'
_space_group_name_H-M_alt 'P 1 21/n 1'
_symmetry_space_group_name_Hall '-P 2yn'
_symmetry_space_group_name_H-M 'P 1 21/n 1'
_atom_sites_solution_hydrogens mixed
_atom_sites_solution_primary iterative
_audit_creation_date 2018-02-09
_audit_creation_method
;
Olex2 1.2
(compiled 2017.08.10 svn.r3458 for OlexSys, GUI svn.r5381)
;
_audit_update_record
;
2018-06-14 deposited with the CCDC.
2018-08-22 downloaded from the CCDC.
;
_cell_angle_alpha 90
_cell_angle_beta 99.266(3)
_cell_angle_gamma 90
_cell_formula_units_Z 4
_cell_length_a 10.1534(3)
_cell_length_b 18.1256(4)
_cell_length_c 18.7968(5)
_cell_measurement_reflns_used 13041
_cell_measurement_temperature 150.00(10)
_cell_measurement_theta_max 28.8590
_cell_measurement_theta_min 3.3230
_cell_volume 3414.16(16)
_computing_cell_refinement 'CrysAlisPro 1.171.38.43 (Rigaku OD, 2015)'
_computing_data_collection 'CrysAlisPro 1.171.38.43 (Rigaku OD, 2015)'
_computing_data_reduction 'CrysAlisPro 1.171.38.43 (Rigaku OD, 2015)'
_computing_molecular_graphics 'Olex2 (Dolomanov et al., 2009)'
_computing_publication_material 'Olex2 (Dolomanov et al., 2009)'
_computing_structure_refinement 'ShelXL (Sheldrick, 2015)'
_computing_structure_solution 'olex2.solve (Bourhis et al., 2015)'
_diffrn_ambient_environment N~2~
_diffrn_ambient_temperature 150.00(10)
_diffrn_detector 'CCD plate'
_diffrn_detector_area_resol_mean 10.3795
_diffrn_detector_type Atlas
_diffrn_measured_fraction_theta_full 0.998
_diffrn_measured_fraction_theta_max 0.988
_diffrn_measurement_device 'four-circle diffractometer'
_diffrn_measurement_device_type 'Xcalibur, Atlas, Gemini ultra'
_diffrn_measurement_method '\w scans'
_diffrn_radiation_monochromator graphite
_diffrn_radiation_probe x-ray
_diffrn_radiation_type MoK\a
_diffrn_radiation_wavelength 0.71073
_diffrn_reflns_av_R_equivalents 0.0383
_diffrn_reflns_av_unetI/netI 0.0302
_diffrn_reflns_Laue_measured_fraction_full 0.998
_diffrn_reflns_Laue_measured_fraction_max 0.988
_diffrn_reflns_limit_h_max 13
_diffrn_reflns_limit_h_min -13
_diffrn_reflns_limit_k_max 23
_diffrn_reflns_limit_k_min -23
_diffrn_reflns_limit_l_max 24
_diffrn_reflns_limit_l_min -24
_diffrn_reflns_number 42670
_diffrn_reflns_point_group_measured_fraction_full 0.998
_diffrn_reflns_point_group_measured_fraction_max 0.988
_diffrn_reflns_theta_full 25.242
_diffrn_reflns_theta_max 27.484
_diffrn_reflns_theta_min 2.963
_diffrn_source 'fine-focus sealed X-ray tube'
_diffrn_source_type 'Enhance (Mo) X-ray Source'
_exptl_absorpt_coefficient_mu 0.159
_exptl_absorpt_correction_T_max 1.00000
_exptl_absorpt_correction_T_min 0.92932
_exptl_absorpt_correction_type multi-scan
_exptl_absorpt_process_details
;
CrysAlisPro 1.171.38.43 (Rigaku Oxford Diffraction, 2015)
Empirical absorption correction using spherical harmonics,
 implemented in SCALE3 ABSPACK scaling algorithm.
;
_exptl_crystal_colour pale-yellow
_exptl_crystal_density_diffrn 1.204
_exptl_crystal_description tablet
_exptl_crystal_F_000 1304
_exptl_crystal_size_max 0.442
_exptl_crystal_size_mid 0.321
_exptl_crystal_size_min 0.139
_refine_diff_density_max 0.594
_refine_diff_density_min -0.309
_refine_diff_density_rms 0.045
_refine_ls_extinction_method none
_refine_ls_goodness_of_fit_ref 1.045
_refine_ls_hydrogen_treatment mixed
_refine_ls_matrix_type full
_refine_ls_number_parameters 411
_refine_ls_number_reflns 7735
_refine_ls_number_restraints 1
_refine_ls_restrained_S_all 1.045
_refine_ls_R_factor_all 0.0610
_refine_ls_R_factor_gt 0.0437
_refine_ls_shift/su_max 0.000
_refine_ls_shift/su_mean 0.000
_refine_ls_structure_factor_coef Fsqd
_refine_ls_weighting_details 'w=1/[\s^2^(Fo^2^)+(0.0477P)^2^+1.4568P] where P=(Fo^2^+2Fc^2^)/3'
_refine_ls_weighting_scheme calc
_refine_ls_wR_factor_gt 0.1033
_refine_ls_wR_factor_ref 0.1127
_reflns_Friedel_coverage 0.000
_reflns_number_gt 6133
_reflns_number_total 7735
_reflns_threshold_expression 'I > 2\s(I)'
_cod_data_source_file c8cc05890c2.cif
_cod_data_source_block p18prr20-Cpd-1j
_cod_depositor_comments 'Adding full bibliography for 7122257--7122261.cif.'
_cod_database_code 7122260
_shelxl_version_number 2014-3
_shelx_space_group_comment
;
The symmetry employed for this shelxl refinement is uniquely defined
by the following loop, which should always be used as a source of
symmetry information in preference to the above space-group names.
They are only intended as comments.
;
_olex2_refinement_description
;
1. Fixed Uiso
 At 1.2 times of:
  All C(H) groups
 At 1.5 times of:
  All C(H,H,H) groups
2. Restrained distances
 N1-H1
 0.98 with sigma of 0.005
3.a Ternary CH refined with riding coordinates:
 C1(H1A)
3.b Aromatic/amide H refined with riding coordinates:
 C2(H2), C5(H5), C6(H6), C7(H7), C8(H8), C9(H9), C11(H11), C12(H12), C13(H13),
 C14(H14), C15(H15), C17(H17), C18(H18), C19(H19), C20(H20), C21(H21), C23(H23),
  C24(H24), C25(H25), C26(H26), C27(H27), C29(H29), C30(H30), C31(H31),
 C32(H32), C33(H33), C35(H35), C36(H36), C37(H37), C38(H38), C39(H39)
3.c Idealised Me refined as rotating group:
 C41(H41A,H41B,H41C)
;

loop_
_space_group_symop_operation_xyz
'x, y, z'
'-x+1/2, y+1/2, -z+1/2'
'-x, -y, -z'
'x-1/2, -y-1/2, z-1/2'

loop_
_atom_site_label
_atom_site_type_symbol
_atom_site_fract_x
_atom_site_fract_y
_atom_site_fract_z
_atom_site_U_iso_or_equiv
_atom_site_adp_type
_atom_site_occupancy
_atom_site_site_symmetry_order
_atom_site_calc_flag
_atom_site_refinement_flags_posn
_atom_site_disorder_assembly
_atom_site_disorder_group
P1 P 0.91773(4) 0.23599(2) 0.44085(2) 0.02911(11) Uani 1 1 d . . .
P2 P 0.67216(4) 0.32484(2) 0.37784(2) 0.02645(11) Uani 1 1 d . . .
N1 N 0.69354(14) 0.21261(7) 0.59710(7) 0.0269(3) Uani 1 1 d D . .
H1 H 0.734(2) 0.1735(8) 0.5726(10) 0.050(6) Uiso 1 1 d D . .
C1 C 0.75065(16) 0.26886(9) 0.45756(8) 0.0249(3) Uani 1 1 d . . .
H1A H 0.6942 0.2257 0.4618 0.030 Uiso 1 1 calc R . .
C2 C 0.76980(16) 0.30960(8) 0.52761(8) 0.0249(3) Uani 1 1 d . . .
H2 H 0.8068 0.3566 0.5279 0.030 Uiso 1 1 calc R . .
C3 C 0.73872(15) 0.28496(8) 0.59011(8) 0.0240(3) Uani 1 1 d . . .
C4 C 0.76839(16) 0.33037(8) 0.65676(8) 0.0248(3) Uani 1 1 d . . .
C5 C 0.75443(17) 0.40685(9) 0.65439(9) 0.0301(4) Uani 1 1 d . . .
H5 H 0.7209 0.4301 0.6111 0.036 Uiso 1 1 calc R . .
C6 C 0.7903(2) 0.44828(10) 0.71621(10) 0.0380(4) Uani 1 1 d . . .
H6 H 0.7818 0.4994 0.7141 0.046 Uiso 1 1 calc R . .
C7 C 0.83893(19) 0.41445(10) 0.78113(10) 0.0383(4) Uani 1 1 d . . .
H7 H 0.8629 0.4426 0.8226 0.046 Uiso 1 1 calc R . .
C8 C 0.85151(19) 0.33880(10) 0.78395(9) 0.0355(4) Uani 1 1 d . . .
H8 H 0.8836 0.3158 0.8275 0.043 Uiso 1 1 calc R . .
C9 C 0.81676(17) 0.29713(9) 0.72244(9) 0.0303(4) Uani 1 1 d . . .
H9 H 0.8258 0.2461 0.7249 0.036 Uiso 1 1 calc R . .
C10 C 0.59336(16) 0.19084(9) 0.63575(8) 0.0259(3) Uani 1 1 d . . .
C11 C 0.50351(17) 0.24072(10) 0.65762(9) 0.0327(4) Uani 1 1 d . . .
H11 H 0.5088 0.2905 0.6465 0.039 Uiso 1 1 calc R . .
C12 C 0.40631(19) 0.21620(11) 0.69585(10) 0.0397(4) Uani 1 1 d . . .
H12 H 0.3479 0.2500 0.7112 0.048 Uiso 1 1 calc R . .
C13 C 0.39490(18) 0.14225(12) 0.71145(10) 0.0404(4) Uani 1 1 d . . .
H13 H 0.3291 0.1261 0.7370 0.048 Uiso 1 1 calc R . .
C14 C 0.48214(18) 0.09276(11) 0.68871(10) 0.0400(4) Uani 1 1 d . . .
H14 H 0.4742 0.0428 0.6984 0.048 Uiso 1 1 calc R . .
C15 C 0.58164(17) 0.11640(9) 0.65153(9) 0.0316(4) Uani 1 1 d . . .
H15 H 0.6407 0.0824 0.6371 0.038 Uiso 1 1 calc R . .
C16 C 0.95983(16) 0.17475(9) 0.51912(9) 0.0302(4) Uani 1 1 d . . .
C17 C 1.02591(17) 0.20633(11) 0.58289(10) 0.0372(4) Uani 1 1 d . . .
H17 H 1.0511 0.2557 0.5832 0.045 Uiso 1 1 calc R . .
C18 C 1.05427(19) 0.16526(12) 0.64541(11) 0.0458(5) Uani 1 1 d . . .
H18 H 1.0958 0.1874 0.6878 0.055 Uiso 1 1 calc R . .
C19 C 1.0210(2) 0.09161(12) 0.64497(11) 0.0493(5) Uani 1 1 d . . .
H19 H 1.0407 0.0638 0.6869 0.059 Uiso 1 1 calc R . .
C20 C 0.9582(2) 0.05923(11) 0.58206(11) 0.0479(5) Uani 1 1 d . . .
H20 H 0.9372 0.0093 0.5817 0.057 Uiso 1 1 calc R . .
C21 C 0.92595(19) 0.10033(10) 0.51944(10) 0.0379(4) Uani 1 1 d . . .
H21 H 0.8817 0.0782 0.4777 0.045 Uiso 1 1 calc R . .
C22 C 0.87895(18) 0.17059(9) 0.36602(9) 0.0300(4) Uani 1 1 d . . .
C23 C 0.75279(19) 0.14359(10) 0.33853(10) 0.0396(4) Uani 1 1 d . . .
H23 H 0.6801 0.1569 0.3602 0.047 Uiso 1 1 calc R . .
C24 C 0.7343(2) 0.09713(11) 0.27930(11) 0.0447(5) Uani 1 1 d . . .
H24 H 0.6492 0.0800 0.2610 0.054 Uiso 1 1 calc R . .
C25 C 0.8417(2) 0.07605(10) 0.24728(10) 0.0443(5) Uani 1 1 d . . .
H25 H 0.8292 0.0446 0.2076 0.053 Uiso 1 1 calc R . .
C26 C 0.9674(2) 0.10191(11) 0.27446(10) 0.0423(5) Uani 1 1 d . . .
H26 H 1.0402 0.0873 0.2535 0.051 Uiso 1 1 calc R . .
C27 C 0.98592(19) 0.14946(10) 0.33281(9) 0.0357(4) Uani 1 1 d . . .
H27 H 1.0708 0.1675 0.3500 0.043 Uiso 1 1 calc R . .
C28 C 0.72719(17) 0.41844(9) 0.40507(8) 0.0277(3) Uani 1 1 d . . .
C29 C 0.85275(18) 0.44053(10) 0.39206(9) 0.0342(4) Uani 1 1 d . . .
H29 H 0.9040 0.4083 0.3694 0.041 Uiso 1 1 calc R . .
C30 C 0.9020(2) 0.51000(11) 0.41261(11) 0.0444(5) Uani 1 1 d . . .
H30 H 0.9863 0.5239 0.4041 0.053 Uiso 1 1 calc R . .
C31 C 0.8266(2) 0.55846(11) 0.44554(11) 0.0473(5) Uani 1 1 d . . .
H31 H 0.8598 0.6050 0.4594 0.057 Uiso 1 1 calc R . .
C32 C 0.7020(2) 0.53772(11) 0.45790(11) 0.0461(5) Uani 1 1 d . . .
H32 H 0.6508 0.5706 0.4799 0.055 Uiso 1 1 calc R . .
C33 C 0.65223(19) 0.46843(10) 0.43795(10) 0.0362(4) Uani 1 1 d . . .
H33 H 0.5678 0.4551 0.4466 0.043 Uiso 1 1 calc R . .
C34 C 0.49743(17) 0.32548(8) 0.39076(9) 0.0274(3) Uani 1 1 d . . .
C35 C 0.40615(19) 0.35607(9) 0.33506(10) 0.0354(4) Uani 1 1 d . . .
H35 H 0.4371 0.3782 0.2962 0.042 Uiso 1 1 calc R . .
C36 C 0.27038(19) 0.35403(10) 0.33668(11) 0.0408(4) Uani 1 1 d . . .
H36 H 0.2110 0.3745 0.2990 0.049 Uiso 1 1 calc R . .
C37 C 0.22309(18) 0.32180(10) 0.39376(11) 0.0402(4) Uani 1 1 d . . .
H37 H 0.1318 0.3204 0.3947 0.048 Uiso 1 1 calc R . .
C38 C 0.31117(18) 0.29159(10) 0.44948(10) 0.0368(4) Uani 1 1 d . . .
H38 H 0.2791 0.2698 0.4881 0.044 Uiso 1 1 calc R . .
C39 C 0.44754(17) 0.29339(9) 0.44849(9) 0.0291(3) Uani 1 1 d . . .
H39 H 0.5061 0.2731 0.4866 0.035 Uiso 1 1 calc R . .
N2 N 0.5371(3) 0.09509(13) 0.46402(11) 0.0725(6) Uani 1 1 d . A 1
C40 C 0.4367(3) 0.09170(13) 0.48373(12) 0.0542(6) Uani 1 1 d . A 1
C41 C 0.3115(3) 0.08634(16) 0.50935(15) 0.0695(7) Uani 1 1 d . A 1
H41A H 0.2403 0.0987 0.4711 0.104 Uiso 1 1 calc GR A 1
H41B H 0.3108 0.1199 0.5488 0.104 Uiso 1 1 calc GR A 1
H41C H 0.2993 0.0368 0.5253 0.104 Uiso 1 1 calc GR A 1

loop_
_atom_site_aniso_label
_atom_site_aniso_U_11
_atom_site_aniso_U_22
_atom_site_aniso_U_33
_atom_site_aniso_U_23
_atom_site_aniso_U_13
_atom_site_aniso_U_12
P1 0.0283(2) 0.0275(2) 0.0339(2) -0.00314(18) 0.01230(18) -0.00256(17)
P2 0.0327(2) 0.0254(2) 0.0227(2) -0.00097(16) 0.00891(17) -0.00182(17)
N1 0.0339(8) 0.0202(6) 0.0291(7) -0.0014(5) 0.0128(6) -0.0019(5)
C1 0.0287(8) 0.0224(7) 0.0256(7) 0.0004(6) 0.0105(6) -0.0005(6)
C2 0.0269(8) 0.0213(7) 0.0271(8) -0.0004(6) 0.0067(6) -0.0010(6)
C3 0.0252(8) 0.0199(7) 0.0273(8) 0.0004(6) 0.0056(6) 0.0007(6)
C4 0.0260(8) 0.0232(7) 0.0259(8) 0.0005(6) 0.0064(6) -0.0018(6)
C5 0.0383(9) 0.0246(8) 0.0275(8) 0.0038(7) 0.0054(7) -0.0006(7)
C6 0.0542(12) 0.0222(8) 0.0372(9) -0.0026(7) 0.0061(9) -0.0041(8)
C7 0.0486(11) 0.0348(10) 0.0303(9) -0.0073(8) 0.0021(8) -0.0084(8)
C8 0.0418(10) 0.0351(9) 0.0275(8) 0.0040(7) -0.0007(7) -0.0020(8)
C9 0.0374(9) 0.0232(8) 0.0299(8) 0.0027(7) 0.0039(7) -0.0009(7)
C10 0.0279(8) 0.0276(8) 0.0215(7) -0.0006(6) 0.0026(6) -0.0046(6)
C11 0.0335(9) 0.0293(9) 0.0367(9) -0.0047(7) 0.0099(7) -0.0039(7)
C12 0.0318(9) 0.0487(11) 0.0407(10) -0.0114(9) 0.0127(8) -0.0055(8)
C13 0.0294(9) 0.0589(12) 0.0335(9) 0.0077(9) 0.0067(8) -0.0104(9)
C14 0.0342(10) 0.0396(10) 0.0443(10) 0.0161(8) 0.0010(8) -0.0079(8)
C15 0.0297(9) 0.0282(8) 0.0363(9) 0.0047(7) 0.0036(7) -0.0009(7)
C16 0.0227(8) 0.0322(9) 0.0367(9) -0.0016(7) 0.0081(7) 0.0051(7)
C17 0.0252(9) 0.0400(10) 0.0450(10) -0.0046(8) 0.0020(8) 0.0015(7)
C18 0.0347(10) 0.0558(13) 0.0436(11) -0.0039(9) -0.0035(8) 0.0098(9)
C19 0.0533(13) 0.0481(12) 0.0448(11) 0.0087(9) 0.0025(10) 0.0209(10)
C20 0.0615(14) 0.0319(10) 0.0508(12) 0.0019(9) 0.0106(10) 0.0115(9)
C21 0.0431(10) 0.0314(9) 0.0396(10) -0.0035(8) 0.0079(8) 0.0052(8)
C22 0.0383(9) 0.0246(8) 0.0300(8) 0.0007(7) 0.0145(7) 0.0008(7)
C23 0.0391(10) 0.0392(10) 0.0444(10) -0.0097(8) 0.0186(9) -0.0056(8)
C24 0.0510(12) 0.0389(10) 0.0460(11) -0.0108(9) 0.0134(9) -0.0104(9)
C25 0.0683(14) 0.0331(10) 0.0339(9) -0.0054(8) 0.0154(10) 0.0049(9)
C26 0.0536(12) 0.0405(10) 0.0370(10) 0.0002(8) 0.0207(9) 0.0147(9)
C27 0.0378(10) 0.0361(9) 0.0360(9) 0.0029(8) 0.0143(8) 0.0059(8)
C28 0.0355(9) 0.0258(8) 0.0224(7) 0.0040(6) 0.0062(7) -0.0044(7)
C29 0.0328(9) 0.0378(10) 0.0326(9) 0.0040(7) 0.0068(7) -0.0022(7)
C30 0.0378(11) 0.0479(11) 0.0467(11) 0.0053(9) 0.0049(9) -0.0160(9)
C31 0.0580(13) 0.0347(10) 0.0485(11) -0.0038(9) 0.0066(10) -0.0164(9)
C32 0.0603(13) 0.0307(9) 0.0506(11) -0.0077(9) 0.0192(10) -0.0068(9)
C33 0.0437(10) 0.0285(9) 0.0398(10) -0.0042(8) 0.0175(8) -0.0072(8)
C34 0.0317(9) 0.0216(7) 0.0288(8) -0.0044(6) 0.0050(7) -0.0031(6)
C35 0.0431(10) 0.0253(8) 0.0365(9) 0.0013(7) 0.0025(8) -0.0030(7)
C36 0.0371(10) 0.0270(9) 0.0536(11) -0.0009(8) -0.0074(9) 0.0020(8)
C37 0.0280(9) 0.0287(9) 0.0633(12) -0.0088(9) 0.0054(9) -0.0020(7)
C38 0.0357(10) 0.0306(9) 0.0472(10) -0.0052(8) 0.0159(8) -0.0043(7)
C39 0.0311(9) 0.0257(8) 0.0311(8) -0.0035(7) 0.0068(7) -0.0012(7)
N2 0.0829(17) 0.0817(16) 0.0555(12) 0.0011(11) 0.0190(12) -0.0107(13)
C40 0.0659(16) 0.0471(12) 0.0453(12) -0.0018(10) -0.0038(11) -0.0054(11)
C41 0.0532(15) 0.0808(19) 0.0711(16) -0.0046(14) -0.0004(12) -0.0062(13)

loop_
_atom_type_symbol
_atom_type_description
_atom_type_scat_dispersion_real
_atom_type_scat_dispersion_imag
_atom_type_scat_source
C C 0.0033 0.0016 'International Tables Vol C Tables 4.2.6.8 and 6.1.1.4'
H H 0.0000 0.0000 'International Tables Vol C Tables 4.2.6.8 and 6.1.1.4'
N N 0.0061 0.0033 'International Tables Vol C Tables 4.2.6.8 and 6.1.1.4'
P P 0.1023 0.0942 'International Tables Vol C Tables 4.2.6.8 and 6.1.1.4'

loop_
_geom_angle_atom_site_label_1
_geom_angle_atom_site_label_2
_geom_angle_atom_site_label_3
_geom_angle
C16 P1 C1 99.10(7)
C22 P1 C1 104.24(8)
C22 P1 C16 102.54(8)
C28 P2 C1 101.90(7)
C34 P2 C1 101.16(7)
C34 P2 C28 102.45(7)
C3 N1 H1 117.9(13)
C10 N1 H1 116.0(13)
C10 N1 C3 126.07(13)
P1 C1 P2 108.53(7)
P1 C1 H1A 108.5
P2 C1 H1A 108.5
C2 C1 P1 108.19(11)
C2 C1 P2 114.48(11)
C2 C1 H1A 108.5
C1 C2 H2 116.9
C3 C2 C1 126.26(14)
C3 C2 H2 116.9
N1 C3 C4 117.59(13)
C2 C3 N1 121.35(14)
C2 C3 C4 120.58(14)
C5 C4 C3 121.16(14)
C9 C4 C3 120.16(14)
C9 C4 C5 118.61(15)
C4 C5 H5 119.9
C6 C5 C4 120.13(15)
C6 C5 H5 119.9
C5 C6 H6 119.7
C5 C6 C7 120.59(16)
C7 C6 H6 119.7
C6 C7 H7 120.2
C8 C7 C6 119.52(16)
C8 C7 H7 120.2
C7 C8 H8 119.9
C7 C8 C9 120.24(16)
C9 C8 H8 119.9
C4 C9 H9 119.6
C8 C9 C4 120.89(15)
C8 C9 H9 119.6
C11 C10 N1 122.41(15)
C15 C10 N1 118.62(15)
C15 C10 C11 118.96(15)
C10 C11 H11 120.0
C12 C11 C10 120.04(17)
C12 C11 H11 120.0
C11 C12 H12 119.6
C13 C12 C11 120.86(17)
C13 C12 H12 119.6
C12 C13 H13 120.4
C14 C13 C12 119.11(16)
C14 C13 H13 120.4
C13 C14 H14 119.6
C13 C14 C15 120.87(17)
C15 C14 H14 119.6
C10 C15 H15 119.9
C14 C15 C10 120.14(17)
C14 C15 H15 119.9
C17 C16 P1 117.17(13)
C21 C16 P1 124.26(14)
C21 C16 C17 118.53(17)
C16 C17 H17 119.5
C18 C17 C16 120.93(18)
C18 C17 H17 119.5
C17 C18 H18 120.0
C19 C18 C17 119.99(19)
C19 C18 H18 120.0
C18 C19 H19 120.1
C18 C19 C20 119.76(19)
C20 C19 H19 120.1
C19 C20 H20 119.6
C19 C20 C21 120.79(19)
C21 C20 H20 119.6
C16 C21 H21 120.0
C20 C21 C16 119.96(18)
C20 C21 H21 120.0
C23 C22 P1 125.73(13)
C23 C22 C27 118.39(16)
C27 C22 P1 115.82(14)
C22 C23 H23 119.7
C24 C23 C22 120.69(17)
C24 C23 H23 119.7
C23 C24 H24 119.9
C25 C24 C23 120.29(19)
C25 C24 H24 119.9
C24 C25 H25 120.2
C26 C25 C24 119.54(18)
C26 C25 H25 120.2
C25 C26 H26 119.8
C25 C26 C27 120.34(17)
C27 C26 H26 119.8
C22 C27 H27 119.6
C26 C27 C22 120.73(18)
C26 C27 H27 119.6
C29 C28 P2 117.56(13)
C33 C28 P2 124.27(13)
C33 C28 C29 118.17(16)
C28 C29 H29 119.6
C30 C29 C28 120.70(17)
C30 C29 H29 119.6
C29 C30 H30 119.9
C31 C30 C29 120.22(18)
C31 C30 H30 119.9
C30 C31 H31 120.2
C32 C31 C30 119.68(18)
C32 C31 H31 120.2
C31 C32 H32 119.7
C31 C32 C33 120.57(19)
C33 C32 H32 119.7
C28 C33 H33 119.7
C32 C33 C28 120.66(17)
C32 C33 H33 119.7
C35 C34 P2 116.35(13)
C39 C34 P2 125.56(13)
C39 C34 C35 117.91(16)
C34 C35 H35 119.5
C36 C35 C34 121.06(17)
C36 C35 H35 119.5
C35 C36 H36 119.9
C37 C36 C35 120.19(18)
C37 C36 H36 119.9
C36 C37 H37 120.1
C36 C37 C38 119.81(17)
C38 C37 H37 120.1
C37 C38 H38 119.7
C37 C38 C39 120.51(17)
C39 C38 H38 119.7
C34 C39 H39 119.7
C38 C39 C34 120.51(17)
C38 C39 H39 119.7
N2 C40 C41 178.9(3)
C40 C41 H41A 109.5
C40 C41 H41B 109.5
C40 C41 H41C 109.5
H41A C41 H41B 109.5
H41A C41 H41C 109.5
H41B C41 H41C 109.5

loop_
_geom_bond_atom_site_label_1
_geom_bond_atom_site_label_2
_geom_bond_distance
P1 C1 1.8717(16)
P1 C16 1.8378(18)
P1 C22 1.8331(17)
P2 C1 1.8776(16)
P2 C28 1.8332(17)
P2 C34 1.8290(17)
N1 H1 0.973(5)
N1 C3 1.4024(19)
N1 C10 1.399(2)
C1 H1A 0.9800
C1 C2 1.495(2)
C2 H2 0.9300
C2 C3 1.341(2)
C3 C4 1.489(2)
C4 C5 1.393(2)
C4 C9 1.390(2)
C5 H5 0.9300
C5 C6 1.382(2)
C6 H6 0.9300
C6 C7 1.384(3)
C7 H7 0.9300
C7 C8 1.377(3)
C8 H8 0.9300
C8 C9 1.379(2)
C9 H9 0.9300
C10 C11 1.393(2)
C10 C15 1.391(2)
C11 H11 0.9300
C11 C12 1.384(2)
C12 H12 0.9300
C12 C13 1.381(3)
C13 H13 0.9300
C13 C14 1.376(3)
C14 H14 0.9300
C14 C15 1.386(2)
C15 H15 0.9300
C16 C17 1.398(2)
C16 C21 1.392(2)
C17 H17 0.9300
C17 C18 1.382(3)
C18 H18 0.9300
C18 C19 1.377(3)
C19 H19 0.9300
C19 C20 1.381(3)
C20 H20 0.9300
C20 C21 1.387(3)
C21 H21 0.9300
C22 C23 1.391(3)
C22 C27 1.391(2)
C23 H23 0.9300
C23 C24 1.384(3)
C24 H24 0.9300
C24 C25 1.382(3)
C25 H25 0.9300
C25 C26 1.379(3)
C26 H26 0.9300
C26 C27 1.384(3)
C27 H27 0.9300
C28 C29 1.395(2)
C28 C33 1.391(2)
C29 H29 0.9300
C29 C30 1.387(3)
C30 H30 0.9300
C30 C31 1.376(3)
C31 H31 0.9300
C31 C32 1.375(3)
C32 H32 0.9300
C32 C33 1.383(3)
C33 H33 0.9300
C34 C35 1.396(2)
C34 C39 1.396(2)
C35 H35 0.9300
C35 C36 1.384(3)
C36 H36 0.9300
C36 C37 1.374(3)
C37 H37 0.9300
C37 C38 1.377(3)
C38 H38 0.9300
C38 C39 1.388(2)
C39 H39 0.9300
N2 C40 1.141(3)
C40 C41 1.434(4)
C41 H41A 0.9600
C41 H41B 0.9600
C41 H41C 0.9600
